data_4035717
loop_
_publ_author_name
'Xu, Cheng'
'Jiang, Shi-Fen'
'Wu, Yan-Dong'
'Jia, Feng-Cheng'
'Wu, An-Xin'

_publ_section_title
;
 Copper-Catalyzed Multicomponent Domino Reaction of 2-Bromobenzaldehydes,
 Aryl Methyl Ketones, and Sodium Azide: Access to 1 H-[1,2,3]Triazolo[4,5-
 c]quinoline Derivatives.
;
_journal_issue 23
_journal_name_full 'The Journal of organic chemistry'
_journal_page_first 14802
_journal_page_last 14810
_journal_paper_doi 10.1021/acs.joc.8b02476
_journal_volume 83
_journal_year 2018
_chemical_formula_sum 'C18 H16 N4 O3 S'
_chemical_formula_weight 368.41
_space_group_crystal_system monoclinic
_space_group_IT_number 14
_space_group_name_Hall '-P 2ybc'
_space_group_name_H-M_alt 'P 1 21/c 1'
_atom_sites_solution_hydrogens mixed
_audit_creation_method SHELXL-2014/7
_cell_angle_alpha 90
_cell_angle_beta 101.069(3)
_cell_angle_gamma 90
_cell_formula_units_Z 4
_cell_length_a 8.0620(13)
_cell_length_b 19.221(3)
_cell_length_c 11.3185(18)
_cell_measurement_reflns_used 4254
_cell_measurement_temperature 273(2)
_cell_measurement_theta_max 27.14
_cell_measurement_theta_min 2.57
_cell_volume 1721.3(5)
_computing_structure_refinement 'SHELXL-2014/7 (Sheldrick, 2014)'
_diffrn_ambient_temperature 273(2)
_diffrn_measured_fraction_theta_full 0.997
_diffrn_measured_fraction_theta_max 0.974
_diffrn_measurement_device_type CCD
_diffrn_radiation_type MoK\a
_diffrn_radiation_wavelength 0.71073
_diffrn_reflns_av_R_equivalents 0.0351
_diffrn_reflns_av_unetI/netI 0.0379
_diffrn_reflns_Laue_measured_fraction_full 0.997
_diffrn_reflns_Laue_measured_fraction_max 0.974
_diffrn_reflns_limit_h_max 11
_diffrn_reflns_limit_h_min -11
_diffrn_reflns_limit_k_max 27
_diffrn_reflns_limit_k_min -24
_diffrn_reflns_limit_l_max 16
_diffrn_reflns_limit_l_min -16
_diffrn_reflns_number 18319
_diffrn_reflns_point_group_measured_fraction_full 0.997
_diffrn_reflns_point_group_measured_fraction_max 0.974
_diffrn_reflns_theta_full 25.242
_diffrn_reflns_theta_max 31.315
_diffrn_reflns_theta_min 2.118
_exptl_absorpt_coefficient_mu 0.215
_exptl_absorpt_correction_type multi-scan
_exptl_absorpt_process_details sadabs
_exptl_crystal_colour colorless
_exptl_crystal_density_diffrn 1.422
_exptl_crystal_description Block
_exptl_crystal_F_000 768
_exptl_crystal_size_max 0.220
_exptl_crystal_size_mid 0.200
_exptl_crystal_size_min 0.180
_exptl_transmission_factor_max 0.864
_exptl_transmission_factor_min 0.864
_refine_diff_density_max 0.195
_refine_diff_density_min -0.244
_refine_diff_density_rms 0.047
_refine_ls_extinction_method none
_refine_ls_goodness_of_fit_ref 1.005
_refine_ls_hydrogen_treatment constr
_refine_ls_matrix_type full
_refine_ls_number_parameters 245
_refine_ls_number_reflns 5497
_refine_ls_number_restraints 58
_refine_ls_restrained_S_all 1.055
_refine_ls_R_factor_all 0.0962
_refine_ls_R_factor_gt 0.0481
_refine_ls_shift/su_max 0.000
_refine_ls_shift/su_mean 0.000
_refine_ls_structure_factor_coef Fsqd
_refine_ls_weighting_details 'w=1/[\s^2^(Fo^2^)+(0.0796P)^2^+0.1530P] where P=(Fo^2^+2Fc^2^)/3'
_refine_ls_weighting_scheme calc
_refine_ls_wR_factor_gt 0.1331
_refine_ls_wR_factor_ref 0.1622
_reflns_Friedel_coverage 0.000
_reflns_number_gt 3048
_reflns_number_total 5497
_reflns_threshold_expression 'I > 2\s(I)'
_cod_data_source_file jo8b02476_si_002.cif
_cod_data_source_block 1_a
_cod_original_sg_symbol_H-M 'P 21/c'
_cod_database_code 4035717
_shelx_shelxl_version_number 2014/7
_shelx_space_group_comment
;
The symmetry employed for this shelxl refinement is uniquely defined
by the following loop, which should always be used as a source of
symmetry information in preference to the above space-group names.
They are only intended as comments.
;
_shelx_estimated_absorpt_t_min 0.954
_shelx_estimated_absorpt_t_max 0.962

loop_
_space_group_symop_operation_xyz
'x, y, z'
'-x, y+1/2, -z+1/2'
'-x, -y, -z'
'x, -y-1/2, z-1/2'

loop_
_atom_site_label
_atom_site_type_symbol
_atom_site_fract_x
_atom_site_fract_y
_atom_site_fract_z
_atom_site_U_iso_or_equiv
_atom_site_adp_type
_atom_site_occupancy
_atom_site_site_symmetry_order
_atom_site_calc_flag
_atom_site_refinement_flags_posn
_atom_site_refinement_flags_adp
_atom_site_refinement_flags_occupancy
_atom_site_disorder_assembly
_atom_site_disorder_group
S1A S 0.58361(7) 0.25396(3) 0.55596(5) 0.0636(2) Uani 0.8214(15) 1 d D U P A 1
S1B S 0.4389(4) 0.24508(15) 0.4914(3) 0.0705(10) Uani 0.1786(15) 1 d D U P A 2
C1 C 0.0429(2) 0.60038(11) 0.86795(16) 0.0688(5) Uani 1 1 d . . . . .
H1 H 0.0799 0.5567 0.8973 0.083 Uiso 1 1 calc R U . . .
C2 C -0.0241(3) 0.64612(15) 0.94132(19) 0.0883(7) Uani 1 1 d . . . . .
H2 H -0.0312 0.6331 1.0194 0.106 Uiso 1 1 calc R U . . .
C3 C -0.0796(3) 0.71002(15) 0.8990(2) 0.0901(8) Uani 1 1 d . . . . .
H3 H -0.1241 0.7407 0.9483 0.108 Uiso 1 1 calc R U . . .
C4 C -0.0698(3) 0.72938(13) 0.7826(2) 0.0882(7) Uani 1 1 d . . . . .
H4 H -0.1089 0.7728 0.7533 0.106 Uiso 1 1 calc R U . . .
C5 C -0.0021(3) 0.68408(10) 0.71054(18) 0.0696(5) Uani 1 1 d . . . . .
H5 H 0.0054 0.6974 0.6328 0.084 Uiso 1 1 calc R U . . .
C6 C 0.0554(2) 0.61869(9) 0.75203(14) 0.0515(4) Uani 1 1 d . . . . .
C7 C 0.12771(18) 0.57153(8) 0.67145(13) 0.0450(3) Uani 1 1 d . . . . .
C8 C 0.19096(19) 0.50340(8) 0.70355(12) 0.0458(3) Uani 1 1 d . . . . .
C9 C 0.25441(19) 0.46399(8) 0.62051(12) 0.0435(3) Uani 1 1 d . . . . .
C10 C 0.26126(18) 0.48781(7) 0.50375(11) 0.0405(3) Uani 1 1 d . . . . .
C11 C 0.19603(18) 0.55556(8) 0.48054(12) 0.0426(3) Uani 1 1 d . . . . .
C12 C 0.1945(2) 0.58611(9) 0.36581(14) 0.0529(4) Uani 1 1 d . . . . .
H12 H 0.1515 0.6305 0.3474 0.064 Uiso 1 1 calc R U . . .
C13 C 0.2577(2) 0.54805(9) 0.28531(13) 0.0536(4) Uani 1 1 d . . . . .
C14 C 0.3230(2) 0.48140(9) 0.30996(13) 0.0509(4) Uani 1 1 d . . . . .
C15 C 0.3270(2) 0.44934(8) 0.41686(13) 0.0484(4) Uani 1 1 d . . . . .
H15 H 0.3703 0.4047 0.4322 0.058 Uiso 1 1 calc R U . . .
C16 C 0.3388(3) 0.50735(12) 0.12034(16) 0.0802(6) Uani 1 1 d . . . . .
H16A H 0.4391 0.5206 0.0902 0.096 Uiso 1 1 calc R U . . .
H16B H 0.2567 0.4887 0.0539 0.096 Uiso 1 1 calc R U . . .
C17 C 0.6003(4) 0.25517(15) 0.4035(2) 0.1117(9) Uani 1 1 d D U . . .
H17A H 0.4913 0.2467 0.3542 0.168 Uiso 0.8214(15) 1 d R U P A 1
H17B H 0.6777 0.2196 0.3892 0.168 Uiso 0.8214(15) 1 d R U P A 1
H17C H 0.6411 0.2998 0.3838 0.168 Uiso 0.8214(15) 1 d R U P A 1
H17D H 0.5731 0.2938 0.3495 0.168 Uiso 0.1786(15) 1 d R U P A 2
H17E H 0.6075 0.2135 0.3580 0.168 Uiso 0.1786(15) 1 d R U P A 2
H17F H 0.7068 0.2635 0.4561 0.168 Uiso 0.1786(15) 1 d R U P A 2
C18 C 0.5167(3) 0.16732(10) 0.5628(2) 0.0856(6) Uani 1 1 d D U . . .
H18A H 0.4845 0.1591 0.6390 0.128 Uiso 0.8214(15) 1 d R U P A 1
H18B H 0.6074 0.1366 0.5541 0.128 Uiso 0.8214(15) 1 d R U P A 1
H18C H 0.4216 0.1589 0.4990 0.128 Uiso 0.8214(15) 1 d R U P A 1
H18D H 0.5941 0.1461 0.5189 0.128 Uiso 0.1786(15) 1 d R U P A 2
H18E H 0.4243 0.1361 0.5651 0.128 Uiso 0.1786(15) 1 d R U P A 2
H18F H 0.5741 0.1773 0.6434 0.128 Uiso 0.1786(15) 1 d R U P A 2
N1 N 0.2036(2) 0.46521(8) 0.80788(12) 0.0630(4) Uani 1 1 d . . . . .
N2 N 0.2708(2) 0.40542(9) 0.79057(13) 0.0732(5) Uani 1 1 d . . . . .
N3 N 0.3026(2) 0.40390(7) 0.67775(12) 0.0593(4) Uani 1 1 d . . . . .
H3A H 0.3472 0.3694 0.6469 0.071 Uiso 1 1 calc R U . . .
N4 N 0.13222(16) 0.59512(7) 0.56277(11) 0.0469(3) Uani 1 1 d . . . . .
O1 O 0.38052(19) 0.45621(7) 0.21215(11) 0.0731(4) Uani 1 1 d . . . . .
O2 O 0.2705(2) 0.56635(8) 0.16981(11) 0.0788(4) Uani 1 1 d . . . . .
O3 O 0.4379(2) 0.29842(7) 0.56651(15) 0.0877(5) Uani 1 1 d D U . . .

loop_
_atom_site_aniso_label
_atom_site_aniso_U_11
_atom_site_aniso_U_22
_atom_site_aniso_U_33
_atom_site_aniso_U_23
_atom_site_aniso_U_13
_atom_site_aniso_U_12
S1A 0.0606(4) 0.0543(3) 0.0735(4) -0.0073(2) 0.0067(3) -0.0050(2)
S1B 0.0738(19) 0.0674(17) 0.0708(17) 0.0061(12) 0.0148(13) 0.0055(13)
C1 0.0657(11) 0.0882(14) 0.0547(10) -0.0116(9) 0.0169(8) 0.0051(10)
C2 0.0759(14) 0.129(2) 0.0631(12) -0.0258(13) 0.0215(10) 0.0117(15)
C3 0.0645(13) 0.113(2) 0.0931(16) -0.0530(15) 0.0159(11) 0.0078(13)
C4 0.0805(15) 0.0810(15) 0.1020(18) -0.0310(13) 0.0147(13) 0.0165(12)
C5 0.0749(13) 0.0633(12) 0.0714(12) -0.0124(9) 0.0160(9) 0.0089(10)
C6 0.0412(8) 0.0610(10) 0.0508(8) -0.0145(7) 0.0052(6) -0.0042(7)
C7 0.0402(8) 0.0497(9) 0.0439(7) -0.0058(6) 0.0049(6) -0.0062(6)
C8 0.0471(8) 0.0504(9) 0.0389(7) -0.0018(6) 0.0060(6) -0.0063(7)
C9 0.0457(8) 0.0424(8) 0.0408(7) 0.0000(6) 0.0044(6) -0.0045(6)
C10 0.0408(7) 0.0404(7) 0.0392(6) -0.0020(5) 0.0051(5) -0.0077(6)
C11 0.0434(8) 0.0421(8) 0.0411(7) -0.0018(6) 0.0053(6) -0.0065(6)
C12 0.0631(10) 0.0478(9) 0.0477(8) 0.0068(7) 0.0099(7) -0.0019(8)
C13 0.0617(10) 0.0595(10) 0.0401(7) 0.0021(7) 0.0114(7) -0.0118(8)
C14 0.0538(9) 0.0570(10) 0.0434(7) -0.0118(7) 0.0131(6) -0.0100(7)
C15 0.0518(9) 0.0467(8) 0.0465(8) -0.0057(6) 0.0093(6) -0.0035(7)
C16 0.1097(17) 0.0872(15) 0.0494(9) -0.0067(10) 0.0297(10) -0.0166(13)
C17 0.133(2) 0.118(2) 0.0990(18) -0.0114(15) 0.0593(17) -0.0252(18)
C18 0.1016(17) 0.0520(11) 0.1025(16) 0.0024(10) 0.0176(13) 0.0088(11)
N1 0.0813(11) 0.0647(10) 0.0432(7) 0.0053(6) 0.0126(7) -0.0004(8)
N2 0.1047(13) 0.0657(10) 0.0502(8) 0.0133(7) 0.0175(8) 0.0082(9)
N3 0.0798(10) 0.0481(8) 0.0501(7) 0.0047(6) 0.0126(7) 0.0044(7)
N4 0.0495(7) 0.0457(7) 0.0452(7) -0.0026(5) 0.0081(5) -0.0024(6)
O1 0.0919(10) 0.0821(9) 0.0514(7) -0.0114(6) 0.0292(7) 0.0013(8)
O2 0.1090(12) 0.0848(10) 0.0487(7) 0.0106(6) 0.0301(7) 0.0002(9)
O3 0.1065(12) 0.0516(8) 0.1142(12) -0.0037(8) 0.0443(10) 0.0135(8)

loop_
_atom_type_symbol
_atom_type_description
_atom_type_scat_dispersion_real
_atom_type_scat_dispersion_imag
_atom_type_scat_source
C C 0.0033 0.0016 'International Tables Vol C Tables 4.2.6.8 and 6.1.1.4'
H H 0.0000 0.0000 'International Tables Vol C Tables 4.2.6.8 and 6.1.1.4'
N N 0.0061 0.0033 'International Tables Vol C Tables 4.2.6.8 and 6.1.1.4'
O O 0.0106 0.0060 'International Tables Vol C Tables 4.2.6.8 and 6.1.1.4'
S S 0.1246 0.1234 'International Tables Vol C Tables 4.2.6.8 and 6.1.1.4'

loop_
_geom_angle_atom_site_label_1
_geom_angle_atom_site_label_2
_geom_angle_atom_site_label_3
_geom_angle
O3 S1A C17 106.51(13)
O3 S1A C18 106.81(11)
C17 S1A C18 97.92(12)
O3 S1B C18 114.0(2)
O3 S1B C17 111.4(2)
C18 S1B C17 96.56(19)
C6 C1 C2 121.0(2)
C6 C1 H1 119.5
C2 C1 H1 119.5
C3 C2 C1 120.0(2)
C3 C2 H2 120.0
C1 C2 H2 120.0
C2 C3 C4 120.1(2)
C2 C3 H3 119.9
C4 C3 H3 119.9
C5 C4 C3 119.7(2)
C5 C4 H4 120.2
C3 C4 H4 120.2
C4 C5 C6 121.1(2)
C4 C5 H5 119.4
C6 C5 H5 119.4
C1 C6 C5 118.10(16)
C1 C6 C7 122.55(16)
C5 C6 C7 119.35(16)
N4 C7 C8 118.74(13)
N4 C7 C6 116.64(14)
C8 C7 C6 124.62(14)
N1 C8 C9 108.37(14)
N1 C8 C7 132.19(14)
C9 C8 C7 119.44(13)
N3 C9 C8 104.71(13)
N3 C9 C10 132.15(14)
C8 C9 C10 123.14(14)
C9 C10 C11 113.21(13)
C9 C10 C15 124.77(14)
C11 C10 C15 122.02(13)
N4 C11 C10 123.98(13)
N4 C11 C12 116.77(14)
C10 C11 C12 119.25(14)
C13 C12 C11 117.16(15)
C13 C12 H12 121.4
C11 C12 H12 121.4
C12 C13 O2 127.78(16)
C12 C13 C14 122.90(14)
O2 C13 C14 109.32(14)
C15 C14 O1 127.52(17)
C15 C14 C13 122.77(14)
O1 C14 C13 109.70(14)
C14 C15 C10 115.89(15)
C14 C15 H15 122.1
C10 C15 H15 122.1
O2 C16 O1 108.57(14)
O2 C16 H16A 110.0
O1 C16 H16A 110.0
O2 C16 H16B 110.0
O1 C16 H16B 110.0
H16A C16 H16B 108.4
S1A C17 H17A 109.5
S1A C17 H17B 109.3
H17A C17 H17B 109.5
S1A C17 H17C 109.5
H17A C17 H17C 109.5
H17B C17 H17C 109.5
S1B C17 H17D 109.6
S1B C17 H17E 109.4
H17D C17 H17E 109.5
S1B C17 H17F 109.4
H17D C17 H17F 109.5
H17E C17 H17F 109.5
S1A C18 H18A 109.5
S1A C18 H18B 109.4
H18A C18 H18B 109.5
S1A C18 H18C 109.5
H18A C18 H18C 109.5
H18B C18 H18C 109.5
S1B C18 H18D 109.5
S1B C18 H18E 109.5
H18D C18 H18E 109.5
S1B C18 H18F 109.4
H18D C18 H18F 109.5
H18E C18 H18F 109.5
N2 N1 C8 107.83(14)
N1 N2 N3 108.75(13)
C9 N3 N2 110.34(14)
C9 N3 H3A 124.8
N2 N3 H3A 124.8
C7 N4 C11 121.47(13)
C14 O1 C16 106.09(15)
C13 O2 C16 106.00(14)

loop_
_geom_bond_atom_site_label_1
_geom_bond_atom_site_label_2
_geom_bond_distance
S1A O3 1.4761(16)
S1A C17 1.757(3)
S1A C18 1.757(2)
S1B O3 1.333(3)
S1B C18 1.756(3)
S1B C17 1.794(4)
C1 C6 1.381(2)
C1 C2 1.388(3)
C1 H1 0.9300
C2 C3 1.362(3)
C2 H2 0.9300
C3 C4 1.386(3)
C3 H3 0.9300
C4 C5 1.376(3)
C4 H4 0.9300
C5 C6 1.390(3)
C5 H5 0.9300
C6 C7 1.482(2)
C7 N4 1.3181(19)
C7 C8 1.427(2)
C8 N1 1.3775(19)
C8 C9 1.380(2)
C9 N3 1.3446(19)
C9 C10 1.4097(19)
C10 C11 1.410(2)
C10 C15 1.412(2)
C11 N4 1.3758(19)
C11 C12 1.423(2)
C12 C13 1.343(2)
C12 H12 0.9300
C13 O2 1.3768(19)
C13 C14 1.393(2)
C14 C15 1.353(2)
C14 O1 1.3682(18)
C15 H15 0.9300
C16 O2 1.422(3)
C16 O1 1.423(2)
C16 H16A 0.9700
C16 H16B 0.9700
C17 H17A 0.9600
C17 H17B 0.9600
C17 H17C 0.9600
C17 H17D 0.9600
C17 H17E 0.9600
C17 H17F 0.9600
C18 H18A 0.9600
C18 H18B 0.9600
C18 H18C 0.9600
C18 H18D 0.9600
C18 H18E 0.9600
C18 H18F 0.9600
N1 N2 1.301(2)
N2 N3 1.350(2)
N3 H3A 0.8600

loop_
_geom_torsion_atom_site_label_1
_geom_torsion_atom_site_label_2
_geom_torsion_atom_site_label_3
_geom_torsion_atom_site_label_4
_geom_torsion
C6 C1 C2 C3 0.4(3)
C1 C2 C3 C4 0.2(4)
C2 C3 C4 C5 -0.8(4)
C3 C4 C5 C6 0.7(3)
C2 C1 C6 C5 -0.4(3)
C2 C1 C6 C7 179.42(17)
C4 C5 C6 C1 -0.1(3)
C4 C5 C6 C7 -179.95(18)
C1 C6 C7 N4 179.86(15)
C5 C6 C7 N4 -0.3(2)
C1 C6 C7 C8 0.1(2)
C5 C6 C7 C8 179.92(16)
N4 C7 C8 N1 179.77(16)
C6 C7 C8 N1 -0.4(3)
N4 C7 C8 C9 -0.2(2)
C6 C7 C8 C9 179.57(14)
N1 C8 C9 N3 0.02(18)
C7 C8 C9 N3 180.00(14)
N1 C8 C9 C10 -179.63(13)
C7 C8 C9 C10 0.4(2)
N3 C9 C10 C11 -179.87(16)
C8 C9 C10 C11 -0.3(2)
N3 C9 C10 C15 -0.3(3)
C8 C9 C10 C15 179.25(14)
C9 C10 C11 N4 0.2(2)
C15 C10 C11 N4 -179.41(14)
C9 C10 C11 C12 -179.76(13)
C15 C10 C11 C12 0.6(2)
N4 C11 C12 C13 179.51(14)
C10 C11 C12 C13 -0.5(2)
C11 C12 C13 O2 -179.66(15)
C11 C12 C13 C14 0.0(3)
C12 C13 C14 C15 0.5(3)
O2 C13 C14 C15 -179.80(15)
C12 C13 C14 O1 -178.94(16)
O2 C13 C14 O1 0.77(19)
O1 C14 C15 C10 178.94(14)
C13 C14 C15 C10 -0.4(2)
C9 C10 C15 C14 -179.73(14)
C11 C10 C15 C14 -0.2(2)
C9 C8 N1 N2 -0.1(2)
C7 C8 N1 N2 179.88(17)
C8 N1 N2 N3 0.2(2)
C8 C9 N3 N2 0.10(19)
C10 C9 N3 N2 179.70(17)
N1 N2 N3 C9 -0.2(2)
C8 C7 N4 C11 0.1(2)
C6 C7 N4 C11 -179.73(13)
C10 C11 N4 C7 -0.1(2)
C12 C11 N4 C7 179.88(13)
C15 C14 O1 C16 176.61(17)
C13 C14 O1 C16 -4.0(2)
O2 C16 O1 C14 5.7(2)
C12 C13 O2 C16 -177.50(19)
C14 C13 O2 C16 2.8(2)
O1 C16 O2 C13 -5.3(2)
